data_7020306
loop_
_publ_author_name
'Yao, Min-Xia'
'Zheng, Qi'
'Gao, Feng'
'Li, Yi-Zhi'
'Song, You'
'Zuo, Jing-Lin'

_publ_section_title
;
 Field-induced slow magnetic relaxation in chiral seven-coordinated
 mononuclear lanthanide complexes.
;
_journal_issue 44
_journal_name_full 'Dalton transactions (Cambridge, England : 2003)'
_journal_page_first 13682
_journal_page_last 13690
_journal_paper_doi 10.1039/c2dt31203d
_journal_volume 41
_journal_year 2012
_chemical_absolute_configuration unk
_chemical_formula_sum 'C38 H57.25 Cl2 Co Ho N2 O12.13 P3'
_chemical_formula_weight 1123.78
_chemical_name_systematic
;
?
;
_space_group_IT_number 4
_symmetry_cell_setting monoclinic
_symmetry_space_group_name_Hall 'P 2yb'
_symmetry_space_group_name_H-M 'P 1 21 1'
_atom_sites_solution_hydrogens geom
_atom_sites_solution_primary direct
_atom_sites_solution_secondary difmap
_audit_creation_method SHELXL-97
_cell_angle_alpha 90.00
_cell_angle_beta 101.526(2)
_cell_angle_gamma 90.00
_cell_formula_units_Z 4
_cell_length_a 13.0493(16)
_cell_length_b 22.9566(18)
_cell_length_c 16.141(2)
_cell_measurement_temperature 291(2)
_cell_volume 4737.8(9)
_computing_cell_refinement 'Bruker SMART'
_computing_data_collection 'Bruker SMART'
_computing_data_reduction 'Bruker SAINT'
_computing_molecular_graphics 'Bruker SHELXTL'
_computing_publication_material 'Bruker SHELXTL'
_computing_structure_refinement 'SHELXL-97 (Sheldrick, 1997)'
_computing_structure_solution 'SHELXS-97 (Sheldrick, 1990)'
_diffrn_ambient_temperature 291(2)
_diffrn_measured_fraction_theta_full 0.997
_diffrn_measured_fraction_theta_max 0.997
_diffrn_radiation_monochromator graphite
_diffrn_radiation_source 'fine-focus sealed tube'
_diffrn_radiation_type MoK\a
_diffrn_radiation_wavelength 0.71073
_diffrn_reflns_av_R_equivalents 0.0359
_diffrn_reflns_av_sigmaI/netI 0.0574
_diffrn_reflns_limit_h_max 16
_diffrn_reflns_limit_h_min -15
_diffrn_reflns_limit_k_max 28
_diffrn_reflns_limit_k_min -25
_diffrn_reflns_limit_l_max 19
_diffrn_reflns_limit_l_min -19
_diffrn_reflns_number 37952
_diffrn_reflns_theta_full 26.00
_diffrn_reflns_theta_max 26.00
_diffrn_reflns_theta_min 1.29
_exptl_absorpt_coefficient_mu 2.280
_exptl_absorpt_correction_T_max 0.6339
_exptl_absorpt_correction_T_min 0.5678
_exptl_absorpt_correction_type multi-scan
_exptl_absorpt_process_details 'SADABS,2000; Bruker'
_exptl_crystal_colour yellow
_exptl_crystal_density_diffrn 1.575
_exptl_crystal_density_method 'not measured'
_exptl_crystal_description block
_exptl_crystal_F_000 2277
_exptl_crystal_size_max 0.28
_exptl_crystal_size_mid 0.24
_exptl_crystal_size_min 0.22
_refine_diff_density_max 0.736
_refine_diff_density_min -1.470
_refine_diff_density_rms 0.105
_refine_ls_abs_structure_details 'Flack H D (1983), Acta Cryst. A39, 876-881'
_refine_ls_abs_structure_Flack 0.075(8)
_refine_ls_extinction_method none
_refine_ls_goodness_of_fit_ref 1.058
_refine_ls_hydrogen_treatment constr
_refine_ls_matrix_type fullcycle
_refine_ls_number_parameters 1089
_refine_ls_number_reflns 16710
_refine_ls_number_restraints 1
_refine_ls_restrained_S_all 1.058
_refine_ls_R_factor_all 0.0633
_refine_ls_R_factor_gt 0.0532
_refine_ls_shift/su_max 0.000
_refine_ls_shift/su_mean 0.000
_refine_ls_structure_factor_coef Fsqd
_refine_ls_weighting_details 'calc w=1/[\s^2^(Fo^2^)+(0.0800P)^2^+1.9900P] where P=(Fo^2^+2Fc^2^)/3'
_refine_ls_weighting_scheme calc
_refine_ls_wR_factor_gt 0.1282
_refine_ls_wR_factor_ref 0.1324
_reflns_number_gt 14232
_reflns_number_total 16710
_reflns_threshold_expression >2sigma(I)
_cod_data_source_file c2dt31203d.txt
_cod_data_source_block 7
_cod_original_sg_symbol_H-M P2(1)
_cod_database_code 7020306

loop_
_symmetry_equiv_pos_as_xyz
'x, y, z'
'-x, y+1/2, -z'

loop_
_atom_site_label
_atom_site_type_symbol
_atom_site_fract_x
_atom_site_fract_y
_atom_site_fract_z
_atom_site_U_iso_or_equiv
_atom_site_adp_type
_atom_site_occupancy
_atom_site_symmetry_multiplicity
_atom_site_calc_flag
_atom_site_refinement_flags
C1 C 0.5356(7) 0.1819(4) 0.2963(5) 0.046(2) Uani 1 1 d .
H1 H 0.5012 0.1569 0.2545 0.055 Uiso 1 1 calc R
C2 C 0.6409(7) 0.1967(5) 0.3098(6) 0.051(2) Uani 1 1 d .
H2 H 0.6887 0.1833 0.2785 0.061 Uiso 1 1 calc R
C3 C 0.6631(7) 0.2353(5) 0.3788(6) 0.049(2) Uani 1 1 d .
H3 H 0.7272 0.2521 0.4024 0.059 Uiso 1 1 calc R
C4 C 0.5665(8) 0.2431(4) 0.4044(5) 0.049(2) Uani 1 1 d .
H4 H 0.5569 0.2673 0.4484 0.059 Uiso 1 1 calc R
C5 C 0.4900(8) 0.2110(4) 0.3566(7) 0.053(2) Uani 1 1 d .
H5 H 0.4206 0.2086 0.3625 0.064 Uiso 1 1 calc R
C6 C 0.5750(9) -0.0093(5) 0.2681(7) 0.064(3) Uani 1 1 d .
H6A H 0.5751 -0.0381 0.3120 0.077 Uiso 1 1 calc R
H6B H 0.6396 -0.0129 0.2475 0.077 Uiso 1 1 calc R
C7 C 0.4815(7) -0.0185(5) 0.1962(6) 0.052(2) Uani 1 1 d .
H7A H 0.4181 -0.0122 0.2166 0.078 Uiso 1 1 calc R
H7B H 0.4825 -0.0576 0.1753 0.078 Uiso 1 1 calc R
H7C H 0.4849 0.0086 0.1515 0.078 Uiso 1 1 calc R
C8 C 0.8516(6) 0.0506(4) 0.3752(5) 0.0377(18) Uani 1 1 d .
H8A H 0.8490 0.0088 0.3666 0.045 Uiso 1 1 calc R
H8B H 0.8663 0.0583 0.4355 0.045 Uiso 1 1 calc R
C9 C 0.9364(7) 0.0772(4) 0.3347(5) 0.044(2) Uani 1 1 d .
H9A H 0.9325 0.0608 0.2795 0.066 Uiso 1 1 calc R
H9B H 1.0038 0.0690 0.3691 0.066 Uiso 1 1 calc R
H9C H 0.9266 0.1186 0.3299 0.066 Uiso 1 1 calc R
C10 C 0.9325(6) 0.1733(4) 0.5710(6) 0.0425(19) Uani 1 1 d .
H10A H 0.9236 0.1460 0.6150 0.051 Uiso 1 1 calc R
H10B H 0.9388 0.2119 0.5959 0.051 Uiso 1 1 calc R
C11 C 1.0326(7) 0.1590(4) 0.5436(6) 0.046(2) Uani 1 1 d .
H11A H 1.0519 0.1195 0.5584 0.068 Uiso 1 1 calc R
H11B H 1.0868 0.1847 0.5713 0.068 Uiso 1 1 calc R
H11C H 1.0234 0.1638 0.4835 0.068 Uiso 1 1 calc R
C12 C 0.6562(7) 0.2183(4) 0.6427(6) 0.044(2) Uani 1 1 d .
H12A H 0.6221 0.1811 0.6462 0.053 Uiso 1 1 calc R
H12B H 0.6021 0.2470 0.6238 0.053 Uiso 1 1 calc R
C13 C 0.7153(8) 0.2352(5) 0.7308(6) 0.056(2) Uani 1 1 d .
H13A H 0.7585 0.2032 0.7551 0.084 Uiso 1 1 calc R
H13B H 0.6662 0.2444 0.7659 0.084 Uiso 1 1 calc R
H13C H 0.7583 0.2686 0.7268 0.084 Uiso 1 1 calc R
C14 C 0.3664(8) 0.1574(4) 0.5740(6) 0.047(2) Uani 1 1 d .
H14A H 0.3777 0.1194 0.6005 0.057 Uiso 1 1 calc R
H14B H 0.2990 0.1567 0.5356 0.057 Uiso 1 1 calc R
C15 C 0.3640(8) 0.2026(4) 0.6414(6) 0.049(2) Uani 1 1 d .
H15A H 0.4314 0.2047 0.6783 0.073 Uiso 1 1 calc R
H15B H 0.3122 0.1921 0.6734 0.073 Uiso 1 1 calc R
H15C H 0.3468 0.2399 0.6152 0.073 Uiso 1 1 calc R
C16 C 0.3632(8) 0.0360(5) 0.4017(6) 0.049(2) Uani 1 1 d .
H16A H 0.4183 0.0114 0.4326 0.059 Uiso 1 1 calc R
H16B H 0.3570 0.0275 0.3420 0.059 Uiso 1 1 calc R
C17 C 0.2589(8) 0.0195(5) 0.4279(5) 0.052(2) Uani 1 1 d .
H17A H 0.2710 -0.0115 0.4686 0.078 Uiso 1 1 calc R
H17B H 0.2092 0.0070 0.3789 0.078 Uiso 1 1 calc R
H17C H 0.2318 0.0529 0.4523 0.078 Uiso 1 1 calc R
C18 C 0.9250(6) -0.0142(4) 0.6216(5) 0.0398(17) Uani 1 1 d .
C19 C 1.0060(6) -0.0259(4) 0.5783(5) 0.0412(18) Uani 1 1 d .
H19 H 0.9888 -0.0459 0.5273 0.049 Uiso 1 1 calc R
C20 C 1.1041(7) -0.0109(4) 0.6043(6) 0.048(2) Uani 1 1 d .
H20 H 1.1547 -0.0207 0.5736 0.058 Uiso 1 1 calc R
C21 C 1.1297(6) 0.0203(4) 0.6793(5) 0.0453(19) Uani 1 1 d .
C22 C 1.0608(7) 0.0326(3) 0.7274(6) 0.0424(19) Uani 1 1 d .
H22 H 1.0817 0.0518 0.7788 0.051 Uiso 1 1 calc R
C23 C 0.9519(7) 0.0157(4) 0.6983(6) 0.0458(19) Uani 1 1 d .
C24 C 0.8800(6) 0.0350(3) 0.7509(5) 0.0381(17) Uani 1 1 d .
H24 H 0.9074 0.0498 0.8043 0.046 Uiso 1 1 calc R
C25 C 0.7159(6) 0.0580(4) 0.7806(5) 0.0398(17) Uani 1 1 d .
H25 H 0.6817 0.0918 0.7496 0.048 Uiso 1 1 calc R
C26 C 0.7645(7) 0.0807(4) 0.8678(5) 0.0413(18) Uani 1 1 d .
H26A H 0.8186 0.1087 0.8630 0.050 Uiso 1 1 calc R
H26B H 0.7971 0.0486 0.9025 0.050 Uiso 1 1 calc R
C27 C 0.6836(6) 0.1094(4) 0.9108(5) 0.0426(19) Uani 1 1 d .
H27A H 0.6541 0.1431 0.8782 0.051 Uiso 1 1 calc R
H27B H 0.7173 0.1228 0.9666 0.051 Uiso 1 1 calc R
C28 C 0.5964(7) 0.0668(4) 0.9185(6) 0.048(2) Uani 1 1 d .
H28A H 0.6250 0.0339 0.9534 0.058 Uiso 1 1 calc R
H28B H 0.5450 0.0859 0.9451 0.058 Uiso 1 1 calc R
C29 C 0.5457(6) 0.0461(4) 0.8322(5) 0.0385(18) Uani 1 1 d .
H29A H 0.5149 0.0789 0.7982 0.046 Uiso 1 1 calc R
H29B H 0.4904 0.0187 0.8365 0.046 Uiso 1 1 calc R
C30 C 0.6273(6) 0.0163(4) 0.7893(5) 0.0438(18) Uani 1 1 d .
H30 H 0.6583 -0.0157 0.8261 0.053 Uiso 1 1 calc R
C31 C 0.4925(6) -0.0386(4) 0.6882(5) 0.0398(18) Uani 1 1 d .
H31 H 0.4524 -0.0336 0.7293 0.048 Uiso 1 1 calc R
C32 C 0.4496(8) -0.0741(4) 0.6230(6) 0.045(2) Uani 1 1 d .
C33 C 0.3502(7) -0.0965(4) 0.6263(6) 0.0416(18) Uani 1 1 d .
H33 H 0.3211 -0.0896 0.6734 0.050 Uiso 1 1 calc R
C34 C 0.2959(6) -0.1286(5) 0.5599(5) 0.0438(18) Uani 1 1 d .
C35 C 0.3366(7) -0.1408(4) 0.4910(5) 0.042(2) Uani 1 1 d .
H35 H 0.2998 -0.1635 0.4472 0.051 Uiso 1 1 calc R
C36 C 0.4337(6) -0.1189(4) 0.4874(5) 0.0423(18) Uani 1 1 d .
H36 H 0.4603 -0.1259 0.4391 0.051 Uiso 1 1 calc R
C37 C 0.4956(6) -0.0860(4) 0.5537(5) 0.043(2) Uani 1 1 d .
C75 C 0.7750(7) 0.0101(5) 0.1295(6) 0.056(2) Uani 1 1 d .
H75A H 0.7941 -0.0171 0.1751 0.085 Uiso 1 1 calc R
H75B H 0.7272 -0.0082 0.0840 0.085 Uiso 1 1 calc R
H75C H 0.7421 0.0434 0.1488 0.085 Uiso 1 1 calc R
Cl1 Cl 1.26187(16) 0.04235(10) 0.71847(13) 0.0446(5) Uani 1 1 d .
Cl2 Cl 0.17318(16) -0.15778(10) 0.56639(13) 0.0452(5) Uani 1 1 d .
Co1 Co 0.60667(9) 0.15626(6) 0.41654(8) 0.0469(3) Uani 1 1 d .
Ho1 Ho 0.67568(3) 0.01359(2) 0.58590(3) 0.04547(10) Uani 1 1 d .
N1 N 0.7780(5) 0.0325(3) 0.7261(4) 0.0400(15) Uani 1 1 d .
N2 N 0.5829(5) -0.0099(3) 0.7024(4) 0.0390(15) Uani 1 1 d .
O1 O 0.6754(4) 0.0246(3) 0.4464(4) 0.0441(13) Uani 1 1 d .
O2 O 0.5659(5) 0.0502(3) 0.3022(4) 0.0557(16) Uani 1 1 d .
O3 O 0.7542(5) 0.0761(3) 0.3369(4) 0.0525(16) Uani 1 1 d .
O4 O 0.7407(4) 0.1062(3) 0.5884(4) 0.0448(14) Uani 1 1 d .
O5 O 0.8376(4) 0.1717(3) 0.5043(4) 0.0455(14) Uani 1 1 d .
O6 O 0.7168(5) 0.2142(3) 0.5843(4) 0.0482(15) Uani 1 1 d .
O7 O 0.5282(4) 0.0690(3) 0.5456(4) 0.0447(13) Uani 1 1 d .
O8 O 0.4453(5) 0.1678(3) 0.5272(4) 0.0522(15) Uani 1 1 d .
O9 O 0.3933(4) 0.0952(3) 0.4161(4) 0.0432(13) Uani 1 1 d .
O10 O 0.8293(4) -0.0302(3) 0.5917(4) 0.0446(14) Uani 1 1 d .
O11 O 0.5869(4) -0.0689(3) 0.5467(3) 0.0396(12) Uani 1 1 d .
O23 O 0.8623(5) 0.0273(3) 0.1018(3) 0.0481(15) Uani 1 1 d .
H23 H 0.8658 0.0098 0.0581 0.072 Uiso 1 1 calc R
P1 P 0.65570(18) 0.07145(11) 0.38109(15) 0.0447(5) Uani 1 1 d .
P2 P 0.72848(17) 0.15798(11) 0.52991(15) 0.0448(5) Uani 1 1 d .
P3 P 0.49422(17) 0.11660(11) 0.48242(13) 0.0415(5) Uani 1 1 d .
C38 C 0.9411(8) 0.7036(4) 1.2304(5) 0.047(2) Uani 1 1 d .
H38 H 0.9604 0.7288 1.2760 0.057 Uiso 1 1 calc R
C39 C 1.0072(7) 0.6799(4) 1.1820(6) 0.044(2) Uani 1 1 d .
H39 H 1.0787 0.6868 1.1894 0.052 Uiso 1 1 calc R
C40 C 0.9485(7) 0.6439(4) 1.1203(5) 0.0422(19) Uani 1 1 d .
H40 H 0.9728 0.6223 1.0794 0.051 Uiso 1 1 calc R
C41 C 0.8470(7) 0.6472(4) 1.1327(6) 0.045(2) Uani 1 1 d .
H41 H 0.7902 0.6277 1.1006 0.054 Uiso 1 1 calc R
C42 C 0.8423(7) 0.6832(4) 1.1993(6) 0.046(2) Uani 1 1 d .
H42 H 0.7825 0.6923 1.2198 0.055 Uiso 1 1 calc R
C43 C 1.1398(6) 0.8488(4) 1.1235(5) 0.043(2) Uani 1 1 d .
H43A H 1.0816 0.8732 1.0970 0.052 Uiso 1 1 calc R
H43B H 1.1544 0.8568 1.1837 0.052 Uiso 1 1 calc R
C44 C 1.2306(7) 0.8623(5) 1.0887(6) 0.053(3) Uani 1 1 d .
H44A H 1.2835 0.8334 1.1063 0.080 Uiso 1 1 calc R
H44B H 1.2571 0.8999 1.1085 0.080 Uiso 1 1 calc R
H44C H 1.2116 0.8628 1.0281 0.080 Uiso 1 1 calc R
C45 C 1.1474(8) 0.7258(4) 0.9558(6) 0.048(2) Uani 1 1 d .
H45A H 1.2142 0.7237 0.9949 0.058 Uiso 1 1 calc R
H45B H 1.1394 0.7648 0.9321 0.058 Uiso 1 1 calc R
C46 C 1.1436(7) 0.6820(5) 0.8870(5) 0.049(2) Uani 1 1 d .
H46A H 1.1446 0.6435 0.9103 0.073 Uiso 1 1 calc R
H46B H 1.2030 0.6871 0.8610 0.073 Uiso 1 1 calc R
H46C H 1.0805 0.6873 0.8454 0.073 Uiso 1 1 calc R
C47 C 0.8296(7) 0.6858(5) 0.8565(5) 0.047(2) Uani 1 1 d .
H47A H 0.9044 0.6923 0.8725 0.057 Uiso 1 1 calc R
H47B H 0.7988 0.7214 0.8301 0.057 Uiso 1 1 calc R
C48 C 0.8116(7) 0.6383(4) 0.7902(5) 0.045(2) Uani 1 1 d .
H48A H 0.7897 0.6034 0.8143 0.068 Uiso 1 1 calc R
H48B H 0.8754 0.6310 0.7710 0.068 Uiso 1 1 calc R
H48C H 0.7584 0.6505 0.7434 0.068 Uiso 1 1 calc R
C49 C 0.5755(7) 0.7090(4) 0.9486(5) 0.0407(19) Uani 1 1 d .
H49A H 0.5771 0.6716 0.9211 0.049 Uiso 1 1 calc R
H49B H 0.5774 0.7392 0.9068 0.049 Uiso 1 1 calc R
C50 C 0.4703(7) 0.7145(5) 0.9828(6) 0.052(2) Uani 1 1 d .
H50A H 0.4573 0.6787 1.0098 0.078 Uiso 1 1 calc R
H50B H 0.4133 0.7223 0.9364 0.078 Uiso 1 1 calc R
H50C H 0.4764 0.7458 1.0229 0.078 Uiso 1 1 calc R
C51 C 0.6540(6) 0.8347(4) 1.1422(5) 0.0399(18) Uani 1 1 d .
H51A H 0.6442 0.8234 1.0833 0.048 Uiso 1 1 calc R
H51B H 0.6501 0.8768 1.1450 0.048 Uiso 1 1 calc R
C52 C 0.5690(7) 0.8077(4) 1.1817(6) 0.047(2) Uani 1 1 d .
H52A H 0.5531 0.7694 1.1589 0.070 Uiso 1 1 calc R
H52B H 0.5073 0.8315 1.1694 0.070 Uiso 1 1 calc R
H52C H 0.5928 0.8051 1.2418 0.070 Uiso 1 1 calc R
C53 C 0.9472(7) 0.8919(4) 1.2541(6) 0.049(2) Uani 1 1 d .
H53A H 0.8789 0.9030 1.2639 0.059 Uiso 1 1 calc R
H53B H 0.9652 0.9181 1.2119 0.059 Uiso 1 1 calc R
C54 C 1.0262(7) 0.8969(4) 1.3339(7) 0.056(3) Uani 1 1 d .
H54A H 0.9966 0.8832 1.3802 0.084 Uiso 1 1 calc R
H54B H 1.0467 0.9369 1.3433 0.084 Uiso 1 1 calc R
H54C H 1.0863 0.8738 1.3299 0.084 Uiso 1 1 calc R
C55 C 1.0213(6) 0.9729(4) 0.9676(5) 0.0400(18) Uani 1 1 d .
C56 C 1.0747(6) 1.0117(4) 1.0303(5) 0.0368(16) Uani 1 1 d .
H56 H 1.0416 1.0249 1.0727 0.044 Uiso 1 1 calc R
C57 C 1.1754(6) 1.0302(4) 1.0289(6) 0.042(2) Uani 1 1 d .
H57 H 1.2104 1.0556 1.0698 0.050 Uiso 1 1 calc R
C58 C 1.2230(6) 1.0097(4) 0.9645(5) 0.0390(17) Uani 1 1 d .
C59 C 1.1747(6) 0.9731(4) 0.9027(4) 0.0351(17) Uani 1 1 d .
H59 H 1.2092 0.9610 0.8605 0.042 Uiso 1 1 calc R
C60 C 1.0743(5) 0.9540(4) 0.9025(4) 0.0306(16) Uani 1 1 d .
C61 C 1.0291(7) 0.9138(3) 0.8334(5) 0.0399(17) Uani 1 1 d .
H61 H 1.0647 0.9088 0.7894 0.048 Uiso 1 1 calc R
C62 C 0.9133(6) 0.8419(4) 0.7632(5) 0.0427(18) Uani 1 1 d .
H62 H 0.9104 0.8041 0.7908 0.051 Uiso 1 1 calc R
C63 C 0.9795(6) 0.8344(4) 0.6976(5) 0.0418(19) Uani 1 1 d .
H63A H 1.0494 0.8225 0.7249 0.050 Uiso 1 1 calc R
H63B H 0.9847 0.8713 0.6694 0.050 Uiso 1 1 calc R
C64 C 0.9324(6) 0.7890(4) 0.6331(5) 0.0409(18) Uani 1 1 d .
H64A H 0.9768 0.7839 0.5921 0.049 Uiso 1 1 calc R
H64B H 0.9276 0.7520 0.6610 0.049 Uiso 1 1 calc R
C65 C 0.8253(6) 0.8083(5) 0.5889(6) 0.050(2) Uani 1 1 d .
H65A H 0.7952 0.7789 0.5481 0.060 Uiso 1 1 calc R
H65B H 0.8313 0.8441 0.5583 0.060 Uiso 1 1 calc R
C66 C 0.7528(6) 0.8183(4) 0.6503(5) 0.0392(17) Uani 1 1 d .
H66A H 0.6874 0.8345 0.6200 0.047 Uiso 1 1 calc R
H66B H 0.7376 0.7812 0.6740 0.047 Uiso 1 1 calc R
C67 C 0.7992(6) 0.8587(4) 0.7210(5) 0.0416(18) Uani 1 1 d .
H67 H 0.8017 0.8976 0.6963 0.050 Uiso 1 1 calc R
C68 C 0.6388(6) 0.8562(4) 0.7748(5) 0.0425(19) Uani 1 1 d .
H68 H 0.6078 0.8451 0.7202 0.051 Uiso 1 1 calc R
C69 C 0.5678(6) 0.8626(3) 0.8328(4) 0.0374(17) Uani 1 1 d .
C70 C 0.4681(6) 0.8422(4) 0.8032(5) 0.0389(17) Uani 1 1 d .
H70 H 0.4533 0.8218 0.7524 0.047 Uiso 1 1 calc R
C71 C 0.3897(6) 0.8515(4) 0.8479(5) 0.0416(18) Uani 1 1 d .
C72 C 0.4113(6) 0.8845(4) 0.9232(5) 0.0393(17) Uani 1 1 d .
H72 H 0.3588 0.8917 0.9533 0.047 Uiso 1 1 calc R
C73 C 0.5107(5) 0.9059(3) 0.9518(5) 0.0347(16) Uani 1 1 d .
H73 H 0.5247 0.9279 1.0011 0.042 Uiso 1 1 calc R
C74 C 0.5936(6) 0.8946(3) 0.9065(5) 0.0396(17) Uani 1 1 d .
C76 C 0.7337(6) 0.8793(4) 0.3842(5) 0.0459(19) Uani 1 1 d .
H76A H 0.7853 0.8889 0.4335 0.069 Uiso 1 1 calc R
H76B H 0.7208 0.9127 0.3478 0.069 Uiso 1 1 calc R
H76C H 0.7589 0.8478 0.3546 0.069 Uiso 1 1 calc R
Cl3 Cl 1.34977(14) 1.03620(8) 0.96203(11) 0.0364(4) Uani 1 1 d .
Cl4 Cl 0.26486(14) 0.82414(10) 0.81476(12) 0.0423(4) Uani 1 1 d .
Co2 Co 0.89561(8) 0.72991(5) 1.10638(7) 0.0391(2) Uani 1 1 d .
Ho2 Ho 0.83806(3) 0.87402(2) 0.93821(2) 0.03836(9) Uani 1 1 d .
N3 N 0.9444(5) 0.8855(3) 0.8304(4) 0.0358(14) Uani 1 1 d .
N4 N 0.7366(5) 0.8635(3) 0.7877(4) 0.0384(15) Uani 1 1 d .
O12 O 0.9790(4) 0.8139(3) 0.9782(4) 0.0441(13) Uani 1 1 d .
O13 O 1.1116(4) 0.7872(3) 1.1090(4) 0.0471(14) Uani 1 1 d .
O14 O 1.0619(5) 0.7131(3) 1.0003(3) 0.0438(13) Uani 1 1 d .
O15 O 0.7623(4) 0.7836(2) 0.9376(3) 0.0413(12) Uani 1 1 d .
O16 O 0.7913(4) 0.6774(2) 0.9309(3) 0.0374(12) Uani 1 1 d .
O17 O 0.6665(4) 0.7144(2) 1.0159(3) 0.0344(11) Uani 1 1 d .
O18 O 0.8405(4) 0.8645(2) 1.0794(3) 0.0414(12) Uani 1 1 d .
O19 O 0.7547(4) 0.8152(3) 1.1871(3) 0.0428(13) Uani 1 1 d .
O20 O 0.9443(4) 0.8341(2) 1.2244(3) 0.0405(12) Uani 1 1 d .
O21 O 0.9233(4) 0.9560(2) 0.9689(3) 0.0390(12) Uani 1 1 d .
O22 O 0.6875(4) 0.9175(2) 0.9350(3) 0.0394(12) Uani 1 1 d .
O24 O 0.6421(4) 0.8628(3) 0.4081(3) 0.0419(13) Uani 1 1 d .
H24A H 0.6471 0.8688 0.4589 0.063 Uiso 1 1 calc R
O1W O 1.252(3) 0.9378(14) 1.261(2) 0.076(10) Uani 0.25 1 d P
H1X H 1.2542 0.9742 1.2522 0.091 Uiso 0.25 1 d PR
H1Y H 1.3069 0.9280 1.2968 0.091 Uiso 0.25 1 d PR
P4 P 1.01174(16) 0.76663(9) 1.04280(11) 0.0356(4) Uani 1 1 d .
P5 P 0.77666(17) 0.73120(10) 0.99154(13) 0.0409(5) Uani 1 1 d .
P6 P 0.85505(16) 0.81600(10) 1.14348(12) 0.0395(4) Uani 1 1 d .

loop_
_atom_site_aniso_label
_atom_site_aniso_U_11
_atom_site_aniso_U_22
_atom_site_aniso_U_33
_atom_site_aniso_U_23
_atom_site_aniso_U_13
_atom_site_aniso_U_12
C1 0.057(5) 0.038(5) 0.039(4) 0.005(3) -0.001(4) -0.009(4)
C2 0.045(5) 0.050(6) 0.058(6) 0.007(4) 0.011(4) -0.005(4)
C3 0.041(5) 0.059(6) 0.044(5) 0.004(4) -0.003(4) -0.010(4)
C4 0.069(6) 0.048(6) 0.028(4) 0.006(4) 0.004(4) 0.005(4)
C5 0.046(5) 0.042(5) 0.070(6) 0.015(4) 0.009(4) 0.005(4)
C6 0.069(7) 0.050(6) 0.065(7) 0.000(5) -0.009(5) 0.003(5)
C7 0.047(5) 0.053(6) 0.050(5) -0.016(4) -0.004(4) 0.007(4)
C8 0.040(4) 0.038(5) 0.034(4) 0.007(3) 0.005(3) 0.005(3)
C9 0.046(5) 0.051(6) 0.037(4) -0.007(4) 0.009(3) -0.022(4)
C10 0.027(4) 0.045(5) 0.054(5) 0.007(4) 0.005(3) -0.003(3)
C11 0.041(4) 0.042(5) 0.049(5) -0.016(4) -0.002(4) -0.008(4)
C12 0.039(4) 0.033(4) 0.049(5) -0.008(4) -0.018(4) -0.010(3)
C13 0.059(6) 0.061(6) 0.042(5) 0.006(4) -0.005(4) -0.008(5)
C14 0.062(6) 0.041(5) 0.042(5) 0.002(4) 0.015(4) 0.015(4)
C15 0.051(5) 0.033(5) 0.070(6) -0.011(4) 0.034(5) -0.001(4)
C16 0.055(5) 0.054(6) 0.040(5) -0.001(4) 0.010(4) -0.019(4)
C17 0.082(7) 0.045(5) 0.036(4) 0.012(4) 0.030(4) -0.016(5)
C18 0.045(4) 0.035(4) 0.038(4) 0.014(3) 0.006(3) -0.003(3)
C19 0.038(4) 0.049(5) 0.039(4) -0.001(3) 0.013(3) -0.002(4)
C20 0.050(5) 0.034(5) 0.063(6) -0.004(4) 0.018(4) -0.004(4)
C21 0.041(4) 0.048(5) 0.044(4) 0.000(4) 0.004(3) -0.001(4)
C22 0.051(5) 0.023(4) 0.056(5) 0.007(3) 0.018(4) 0.004(3)
C23 0.049(4) 0.028(4) 0.063(5) -0.009(4) 0.016(4) -0.005(4)
C24 0.041(4) 0.030(4) 0.045(4) 0.007(3) 0.013(3) 0.002(3)
C25 0.040(4) 0.038(4) 0.041(4) -0.003(3) 0.005(3) 0.004(3)
C26 0.058(5) 0.027(4) 0.041(4) -0.006(3) 0.015(4) -0.010(3)
C27 0.033(4) 0.051(5) 0.044(4) 0.006(4) 0.008(3) -0.012(4)
C28 0.041(4) 0.045(5) 0.060(5) -0.014(4) 0.016(4) -0.019(4)
C29 0.040(4) 0.044(5) 0.032(4) -0.001(3) 0.008(3) -0.017(3)
C30 0.047(4) 0.044(5) 0.039(4) -0.003(4) 0.004(3) -0.016(4)
C31 0.032(4) 0.047(5) 0.038(4) -0.001(4) 0.002(3) 0.007(3)
C32 0.063(6) 0.026(4) 0.054(5) -0.001(3) 0.029(4) -0.012(4)
C33 0.045(5) 0.034(4) 0.047(5) -0.005(4) 0.013(4) -0.006(4)
C34 0.044(4) 0.039(5) 0.047(4) 0.000(4) 0.006(3) -0.001(4)
C35 0.048(5) 0.030(5) 0.043(4) 0.004(3) -0.002(4) -0.005(3)
C36 0.046(4) 0.038(5) 0.039(4) 0.004(4) 0.000(3) 0.004(4)
C37 0.031(4) 0.055(6) 0.044(5) 0.012(4) 0.005(3) 0.002(4)
C75 0.049(5) 0.063(6) 0.060(5) 0.000(5) 0.018(4) -0.013(5)
Cl1 0.0427(10) 0.0475(12) 0.0463(11) -0.0132(9) 0.0154(8) -0.0024(9)
Cl2 0.0479(11) 0.0384(11) 0.0485(11) -0.0096(8) 0.0075(9) -0.0120(8)
Co1 0.0433(6) 0.0459(7) 0.0489(7) 0.0039(5) 0.0031(5) -0.0017(5)
Ho1 0.0470(2) 0.0434(2) 0.0455(2) 0.00156(18) 0.00781(15) -0.00135(18)
N1 0.042(4) 0.042(4) 0.035(3) 0.000(3) 0.005(3) -0.003(3)
N2 0.043(4) 0.030(3) 0.043(4) -0.002(3) 0.005(3) -0.007(3)
O1 0.039(3) 0.047(4) 0.046(3) 0.002(3) 0.008(2) -0.003(2)
O2 0.051(4) 0.053(4) 0.057(4) -0.003(3) -0.003(3) -0.005(3)
O3 0.044(3) 0.054(4) 0.063(4) 0.018(3) 0.020(3) 0.003(3)
O4 0.037(3) 0.051(4) 0.044(3) 0.003(3) 0.002(2) -0.009(3)
O5 0.037(3) 0.039(3) 0.056(4) 0.006(3) -0.002(3) -0.008(2)
O6 0.056(4) 0.041(3) 0.040(3) 0.005(3) -0.007(3) 0.009(3)
O7 0.041(3) 0.044(3) 0.047(3) 0.008(3) 0.006(2) 0.005(3)
O8 0.047(3) 0.052(4) 0.058(4) 0.002(3) 0.012(3) 0.003(3)
O9 0.042(3) 0.036(3) 0.050(3) 0.002(3) 0.006(2) 0.001(2)
O10 0.037(3) 0.050(4) 0.044(3) -0.007(3) -0.002(2) 0.008(2)
O11 0.045(3) 0.042(3) 0.033(3) 0.000(2) 0.008(2) 0.001(2)
O23 0.053(3) 0.060(4) 0.033(3) -0.020(3) 0.013(2) -0.017(3)
P1 0.0463(12) 0.0440(13) 0.0433(12) 0.0027(10) 0.0077(9) -0.0005(10)
P2 0.0362(11) 0.0460(13) 0.0506(12) 0.0035(10) 0.0051(9) -0.0016(9)
P3 0.0401(11) 0.0474(13) 0.0366(12) -0.0027(9) 0.0068(9) 0.0030(9)
C38 0.061(6) 0.044(5) 0.037(4) 0.012(4) 0.012(4) 0.004(4)
C39 0.035(4) 0.040(5) 0.050(5) 0.015(4) -0.005(3) -0.008(3)
C40 0.049(5) 0.039(5) 0.036(4) 0.000(3) 0.002(3) 0.003(4)
C41 0.039(5) 0.036(5) 0.050(5) 0.004(4) -0.013(4) 0.002(4)
C42 0.046(5) 0.043(5) 0.049(5) 0.015(4) 0.011(4) 0.008(4)
C43 0.028(4) 0.058(6) 0.039(4) -0.007(4) -0.003(3) 0.006(4)
C44 0.038(4) 0.062(7) 0.056(5) 0.012(5) 0.004(4) -0.001(4)
C45 0.058(6) 0.038(5) 0.057(6) 0.006(4) 0.030(4) 0.004(4)
C46 0.053(5) 0.070(7) 0.023(4) 0.017(4) 0.007(3) 0.030(5)
C47 0.044(5) 0.057(6) 0.040(5) -0.008(4) 0.007(4) -0.024(4)
C48 0.055(5) 0.046(5) 0.032(4) 0.009(3) 0.001(4) -0.013(4)
C49 0.044(5) 0.042(5) 0.032(4) -0.004(3) -0.002(3) -0.011(4)
C50 0.051(5) 0.061(6) 0.039(5) 0.029(4) -0.004(4) -0.017(4)
C51 0.046(5) 0.043(5) 0.030(4) 0.002(3) 0.007(3) 0.007(4)
C52 0.036(4) 0.042(5) 0.062(5) -0.011(4) 0.011(4) -0.011(4)
C53 0.047(5) 0.041(5) 0.056(5) -0.012(4) 0.002(4) -0.007(4)
C54 0.045(5) 0.038(5) 0.073(6) -0.015(4) -0.016(4) -0.011(4)
C55 0.034(4) 0.042(5) 0.040(4) -0.003(3) -0.002(3) -0.003(3)
C56 0.030(3) 0.032(4) 0.050(4) -0.007(4) 0.011(3) -0.009(3)
C57 0.021(3) 0.047(5) 0.052(5) -0.007(4) -0.006(3) 0.008(3)
C58 0.037(4) 0.032(4) 0.049(4) -0.004(4) 0.012(3) -0.002(4)
C59 0.031(4) 0.047(5) 0.025(3) 0.018(3) 0.001(3) -0.001(3)
C60 0.019(3) 0.052(5) 0.017(3) 0.009(3) -0.005(2) -0.005(3)
C61 0.052(5) 0.032(4) 0.036(4) 0.003(3) 0.009(3) -0.003(3)
C62 0.047(4) 0.037(4) 0.044(4) -0.003(3) 0.009(3) -0.003(3)
C63 0.033(4) 0.041(5) 0.051(5) -0.022(4) 0.007(3) -0.010(3)
C64 0.038(4) 0.030(4) 0.055(5) -0.019(3) 0.011(3) -0.006(3)
C65 0.037(4) 0.066(6) 0.049(5) -0.020(4) 0.015(4) -0.005(4)
C66 0.029(4) 0.047(5) 0.043(4) -0.013(3) 0.010(3) -0.006(3)
C67 0.050(4) 0.042(5) 0.033(4) -0.010(3) 0.010(3) 0.003(3)
C68 0.037(4) 0.048(5) 0.040(4) 0.001(3) 0.000(3) 0.010(3)
C69 0.037(4) 0.040(5) 0.029(3) 0.000(3) -0.008(3) 0.009(3)
C70 0.030(4) 0.051(5) 0.032(4) 0.003(3) -0.003(3) -0.004(3)
C71 0.031(4) 0.052(5) 0.040(4) -0.001(3) 0.003(3) -0.007(3)
C72 0.034(3) 0.049(5) 0.034(4) 0.000(3) 0.002(3) 0.007(3)
C73 0.032(4) 0.035(4) 0.035(4) -0.001(3) 0.002(3) 0.012(3)
C74 0.043(4) 0.035(4) 0.038(4) -0.009(3) 0.002(3) 0.004(3)
C76 0.042(4) 0.054(5) 0.044(4) -0.013(4) 0.015(3) 0.005(4)
Cl3 0.0364(9) 0.0349(9) 0.0373(9) -0.0060(7) 0.0062(7) -0.0104(7)
Cl4 0.0311(9) 0.0541(12) 0.0413(10) -0.0121(8) 0.0060(7) -0.0051(8)
Co2 0.0422(6) 0.0379(6) 0.0344(5) 0.0048(4) 0.0007(4) 0.0029(4)
Ho2 0.03857(17) 0.03898(19) 0.03452(16) 0.00112(15) 0.00007(12) -0.00195(15)
N3 0.040(3) 0.036(4) 0.029(3) -0.004(2) 0.001(2) 0.004(3)
N4 0.036(3) 0.041(4) 0.035(3) -0.010(3) 0.000(2) 0.001(3)
O12 0.036(3) 0.048(3) 0.049(3) 0.010(3) 0.010(2) 0.008(2)
O13 0.041(3) 0.051(4) 0.044(3) -0.002(3) -0.003(2) -0.001(3)
O14 0.057(3) 0.040(3) 0.038(3) -0.002(2) 0.019(3) 0.008(3)
O15 0.044(3) 0.038(3) 0.037(3) 0.005(2) -0.004(2) -0.006(2)
O16 0.032(3) 0.044(3) 0.031(3) -0.001(2) -0.005(2) -0.002(2)
O17 0.041(3) 0.041(3) 0.018(2) 0.002(2) -0.0003(19) 0.000(2)
O18 0.053(3) 0.036(3) 0.033(3) -0.001(2) 0.002(2) 0.004(2)
O19 0.040(3) 0.048(3) 0.039(3) -0.006(2) 0.006(2) -0.003(2)
O20 0.043(3) 0.036(3) 0.038(3) 0.000(2) -0.003(2) 0.010(2)
O21 0.041(3) 0.038(3) 0.039(3) -0.001(2) 0.010(2) -0.008(2)
O22 0.032(3) 0.041(3) 0.044(3) -0.004(2) 0.004(2) -0.008(2)
O24 0.043(3) 0.046(4) 0.035(3) -0.015(2) 0.005(2) -0.014(2)
O1W 0.11(2) 0.036(15) 0.10(2) -0.003(14) 0.08(2) -0.028(14)
P4 0.0400(10) 0.0401(11) 0.0248(8) 0.0038(7) 0.0020(7) 0.0048(8)
P5 0.0439(11) 0.0393(11) 0.0349(10) 0.0004(8) -0.0032(8) -0.0042(9)
P6 0.0412(11) 0.0411(11) 0.0345(10) 0.0011(8) 0.0031(8) 0.0041(8)

loop_
_atom_type_symbol
_atom_type_description
_atom_type_scat_dispersion_real
_atom_type_scat_dispersion_imag
_atom_type_scat_source
C C 0.0033 0.0016 'International Tables Vol C Tables 4.2.6.8 and 6.1.1.4'
H H 0.0000 0.0000 'International Tables Vol C Tables 4.2.6.8 and 6.1.1.4'
N N 0.0061 0.0033 'International Tables Vol C Tables 4.2.6.8 and 6.1.1.4'
O O 0.0106 0.0060 'International Tables Vol C Tables 4.2.6.8 and 6.1.1.4'
P P 0.1023 0.0942 'International Tables Vol C Tables 4.2.6.8 and 6.1.1.4'
Cl Cl 0.1484 0.1585 'International Tables Vol C Tables 4.2.6.8 and 6.1.1.4'
Co Co 0.3494 0.9721 'International Tables Vol C Tables 4.2.6.8 and 6.1.1.4'
Ho Ho -0.2175 4.6783 'International Tables Vol C Tables 4.2.6.8 and 6.1.1.4'

loop_
_geom_angle_atom_site_label_1
_geom_angle_atom_site_label_2
_geom_angle_atom_site_label_3
_geom_angle
C2 C1 C5 108.5(9)
C2 C1 Co1 71.2(5)
C5 C1 Co1 69.9(5)
C2 C1 H1 125.7
C5 C1 H1 125.7
Co1 C1 H1 124.7
C1 C2 C3 108.6(9)
C1 C2 Co1 69.7(5)
C3 C2 Co1 70.8(6)
C1 C2 H2 125.7
C3 C2 H2 125.7
Co1 C2 H2 125.5
C2 C3 C4 104.8(8)
C2 C3 Co1 69.8(6)
C4 C3 Co1 68.9(6)
C2 C3 H3 127.6
C4 C3 H3 127.6
Co1 C3 H3 125.4
C5 C4 C3 111.4(9)
C5 C4 Co1 70.8(6)
C3 C4 Co1 71.4(6)
C5 C4 H4 124.3
C3 C4 H4 124.3
Co1 C4 H4 125.1
C4 C5 C1 106.7(9)
C4 C5 Co1 70.9(6)
C1 C5 Co1 70.1(5)
C4 C5 H5 126.7
C1 C5 H5 126.7
Co1 C5 H5 124.0
O2 C6 C7 107.4(8)
O2 C6 H6A 110.2
C7 C6 H6A 110.2
O2 C6 H6B 110.2
C7 C6 H6B 110.2
H6A C6 H6B 108.5
C6 C7 H7A 109.5
C6 C7 H7B 109.5
H7A C7 H7B 109.5
C6 C7 H7C 109.5
H7A C7 H7C 109.5
H7B C7 H7C 109.5
O3 C8 C9 108.2(7)
O3 C8 H8A 110.1
C9 C8 H8A 110.1
O3 C8 H8B 110.1
C9 C8 H8B 110.1
H8A C8 H8B 108.4
C8 C9 H9A 109.5
C8 C9 H9B 109.5
H9A C9 H9B 109.5
C8 C9 H9C 109.5
H9A C9 H9C 109.5
H9B C9 H9C 109.5
O5 C10 C11 115.8(7)
O5 C10 H10A 108.3
C11 C10 H10A 108.3
O5 C10 H10B 108.3
C11 C10 H10B 108.3
H10A C10 H10B 107.4
C10 C11 H11A 109.5
C10 C11 H11B 109.5
H11A C11 H11B 109.5
C10 C11 H11C 109.5
H11A C11 H11C 109.5
H11B C11 H11C 109.5
O6 C12 C13 114.3(7)
O6 C12 H12A 108.7
C13 C12 H12A 108.7
O6 C12 H12B 108.7
C13 C12 H12B 108.7
H12A C12 H12B 107.6
C12 C13 H13A 109.5
C12 C13 H13B 109.5
H13A C13 H13B 109.5
C12 C13 H13C 109.5
H13A C13 H13C 109.5
H13B C13 H13C 109.5
O8 C14 C15 113.0(8)
O8 C14 H14A 109.0
C15 C14 H14A 109.0
O8 C14 H14B 109.0
C15 C14 H14B 109.0
H14A C14 H14B 107.8
C14 C15 H15A 109.5
C14 C15 H15B 109.5
H15A C15 H15B 109.5
C14 C15 H15C 109.5
H15A C15 H15C 109.5
H15B C15 H15C 109.5
O9 C16 C17 114.6(8)
O9 C16 H16A 108.6
C17 C16 H16A 108.6
O9 C16 H16B 108.6
C17 C16 H16B 108.6
H16A C16 H16B 107.6
C16 C17 H17A 109.5
C16 C17 H17B 109.5
H17A C17 H17B 109.5
C16 C17 H17C 109.5
H17A C17 H17C 109.5
H17B C17 H17C 109.5
O10 C18 C23 121.3(8)
O10 C18 C19 121.7(8)
C23 C18 C19 117.0(8)
C20 C19 C18 125.1(8)
C20 C19 H19 117.5
C18 C19 H19 117.5
C19 C20 C21 117.6(8)
C19 C20 H20 121.2
C21 C20 H20 121.2
C22 C21 C20 123.0(8)
C22 C21 Cl1 116.8(7)
C20 C21 Cl1 120.1(7)
C21 C22 C23 119.0(9)
C21 C22 H22 120.5
C23 C22 H22 120.5
C18 C23 C24 126.1(8)
C18 C23 C22 118.2(7)
C24 C23 C22 115.6(8)
N1 C24 C23 122.9(8)
N1 C24 H24 118.6
C23 C24 H24 118.6
N1 C25 C26 121.8(7)
N1 C25 C30 109.3(7)
C26 C25 C30 108.3(7)
N1 C25 H25 105.4
C26 C25 H25 105.4
C30 C25 H25 105.4
C25 C26 C27 111.8(7)
C25 C26 H26A 109.2
C27 C26 H26A 109.2
C25 C26 H26B 109.2
C27 C26 H26B 109.2
H26A C26 H26B 107.9
C26 C27 C28 110.8(7)
C26 C27 H27A 109.5
C28 C27 H27A 109.5
C26 C27 H27B 109.5
C28 C27 H27B 109.5
H27A C27 H27B 108.1
C29 C28 C27 109.0(7)
C29 C28 H28A 109.9
C27 C28 H28A 109.9
C29 C28 H28B 109.9
C27 C28 H28B 109.9
H28A C28 H28B 108.3
C28 C29 C30 110.1(7)
C28 C29 H29A 109.6
C30 C29 H29A 109.6
C28 C29 H29B 109.6
C30 C29 H29B 109.6
H29A C29 H29B 108.2
N2 C30 C25 108.5(6)
N2 C30 C29 114.7(6)
C25 C30 C29 111.4(7)
N2 C30 H30 107.3
C25 C30 H30 107.3
C29 C30 H30 107.3
N2 C31 C32 130.1(8)
N2 C31 H31 114.9
C32 C31 H31 114.9
C31 C32 C37 124.0(8)
C31 C32 C33 115.6(8)
C37 C32 C33 120.3(8)
C34 C33 C32 120.2(8)
C34 C33 H33 119.9
C32 C33 H33 119.9
C35 C34 C33 121.7(8)
C35 C34 Cl2 118.8(7)
C33 C34 Cl2 119.4(7)
C34 C35 C36 118.3(8)
C34 C35 H35 120.9
C36 C35 H35 120.9
C35 C36 C37 123.6(8)
C35 C36 H36 118.2
C37 C36 H36 118.2
O11 C37 C32 124.5(8)
O11 C37 C36 119.7(8)
C32 C37 C36 115.8(8)
O23 C75 H75A 109.5
O23 C75 H75B 109.5
H75A C75 H75B 109.5
O23 C75 H75C 109.5
H75A C75 H75C 109.5
H75B C75 H75C 109.5
C5 Co1 C4 38.3(4)
C5 Co1 C1 39.9(4)
C4 Co1 C1 65.0(4)
C5 Co1 C2 66.5(4)
C4 Co1 C2 65.3(4)
C1 Co1 C2 39.2(4)
C5 Co1 C3 66.7(4)
C4 Co1 C3 39.7(4)
C1 Co1 C3 66.3(3)
C2 Co1 C3 39.4(4)
C5 Co1 P1 130.9(3)
C4 Co1 P1 158.3(3)
C1 Co1 P1 96.2(3)
C2 Co1 P1 93.3(3)
C3 Co1 P1 124.3(3)
C5 Co1 P2 137.1(3)
C4 Co1 P2 101.1(3)
C1 Co1 P2 154.7(3)
C2 Co1 P2 116.6(3)
C3 Co1 P2 89.3(2)
P1 Co1 P2 91.94(10)
C5 Co1 P3 88.7(3)
C4 Co1 P3 105.5(3)
C1 Co1 P3 111.0(3)
C2 Co1 P3 150.2(3)
C3 Co1 P3 144.6(3)
P1 Co1 P3 90.95(10)
P2 Co1 P3 92.71(9)
O10 Ho1 O11 92.4(2)
O10 Ho1 O1 85.1(2)
O11 Ho1 O1 85.1(2)
O10 Ho1 O4 95.2(2)
O11 Ho1 O4 163.41(19)
O1 Ho1 O4 80.8(2)
O10 Ho1 O7 163.9(2)
O11 Ho1 O7 91.8(2)
O1 Ho1 O7 79.7(2)
O4 Ho1 O7 77.1(2)
O10 Ho1 N1 73.6(2)
O11 Ho1 N1 124.8(2)
O1 Ho1 N1 143.0(2)
O4 Ho1 N1 71.6(2)
O7 Ho1 N1 116.1(2)
O10 Ho1 N2 116.1(2)
O11 Ho1 N2 74.3(2)
O1 Ho1 N2 150.5(2)
O4 Ho1 N2 115.0(2)
O7 Ho1 N2 80.0(2)
N1 Ho1 N2 66.1(2)
C24 N1 C25 117.2(7)
C24 N1 Ho1 128.9(5)
C25 N1 Ho1 111.8(5)
C31 N2 C30 120.9(7)
C31 N2 Ho1 121.7(5)
C30 N2 Ho1 117.1(5)
P1 O1 Ho1 138.5(4)
C6 O2 P1 117.9(6)
C8 O3 P1 120.5(5)
P2 O4 Ho1 136.9(3)
C10 O5 P2 118.7(5)
C12 O6 P2 125.3(6)
P3 O7 Ho1 135.6(3)
C14 O8 P3 121.5(6)
C16 O9 P3 124.6(6)
C18 O10 Ho1 132.8(6)
C37 O11 Ho1 132.1(6)
C75 O23 H23 109.5
O1 P1 O3 108.9(3)
O1 P1 O2 109.5(4)
O3 P1 O2 100.9(4)
O1 P1 Co1 118.7(3)
O3 P1 Co1 111.4(3)
O2 P1 Co1 105.8(3)
O4 P2 O6 107.8(4)
O4 P2 O5 109.3(3)
O6 P2 O5 99.9(4)
O4 P2 Co1 118.8(3)
O6 P2 Co1 110.2(2)
O5 P2 Co1 109.1(2)
O7 P3 O8 108.8(4)
O7 P3 O9 108.8(3)
O8 P3 O9 100.4(3)
O7 P3 Co1 120.0(3)
O8 P3 Co1 106.6(3)
O9 P3 Co1 110.3(2)
C42 C38 C39 107.8(9)
C42 C38 Co2 71.1(5)
C39 C38 Co2 70.0(5)
C42 C38 H38 126.1
C39 C38 H38 126.1
Co2 C38 H38 124.4
C38 C39 C40 108.6(8)
C38 C39 Co2 70.7(5)
C40 C39 Co2 71.6(5)
C38 C39 H39 125.7
C40 C39 H39 125.7
Co2 C39 H39 123.7
C41 C40 C39 105.6(8)
C41 C40 Co2 70.0(5)
C39 C40 Co2 68.9(5)
C41 C40 H40 127.2
C39 C40 H40 127.2
Co2 C40 H40 125.4
C42 C41 C40 110.0(8)
C42 C41 Co2 70.7(5)
C40 C41 Co2 71.2(5)
C42 C41 H41 125.0
C40 C41 H41 125.0
Co2 C41 H41 124.6
C41 C42 C38 108.0(8)
C41 C42 Co2 70.8(5)
C38 C42 Co2 70.2(5)
C41 C42 H42 126.0
C38 C42 H42 126.0
Co2 C42 H42 124.6
C44 C43 O13 110.1(7)
C44 C43 H43A 109.6
O13 C43 H43A 109.6
C44 C43 H43B 109.6
O13 C43 H43B 109.6
H43A C43 H43B 108.1
C43 C44 H44A 109.5
C43 C44 H44B 109.5
H44A C44 H44B 109.5
C43 C44 H44C 109.5
H44A C44 H44C 109.5
H44B C44 H44C 109.5
O14 C45 C46 108.3(8)
O14 C45 H45A 110.0
C46 C45 H45A 110.0
O14 C45 H45B 110.0
C46 C45 H45B 110.0
H45A C45 H45B 108.4
C45 C46 H46A 109.5
C45 C46 H46B 109.5
H46A C46 H46B 109.5
C45 C46 H46C 109.5
H46A C46 H46C 109.5
H46B C46 H46C 109.5
O16 C47 C48 118.4(7)
O16 C47 H47A 107.7
C48 C47 H47A 107.7
O16 C47 H47B 107.7
C48 C47 H47B 107.7
H47A C47 H47B 107.1
C47 C48 H48A 109.5
C47 C48 H48B 109.5
H48A C48 H48B 109.5
C47 C48 H48C 109.5
H48A C48 H48C 109.5
H48B C48 H48C 109.5
O17 C49 C50 111.7(6)
O17 C49 H49A 109.3
C50 C49 H49A 109.3
O17 C49 H49B 109.3
C50 C49 H49B 109.3
H49A C49 H49B 107.9
C49 C50 H50A 109.5
C49 C50 H50B 109.5
H50A C50 H50B 109.5
C49 C50 H50C 109.5
H50A C50 H50C 109.5
H50B C50 H50C 109.5
O19 C51 C52 109.4(6)
O19 C51 H51A 109.8
C52 C51 H51A 109.8
O19 C51 H51B 109.8
C52 C51 H51B 109.8
H51A C51 H51B 108.2
C51 C52 H52A 109.5
C51 C52 H52B 109.5
H52A C52 H52B 109.5
C51 C52 H52C 109.5
H52A C52 H52C 109.5
H52B C52 H52C 109.5
O20 C53 C54 109.5(7)
O20 C53 H53A 109.8
C54 C53 H53A 109.8
O20 C53 H53B 109.8
C54 C53 H53B 109.8
H53A C53 H53B 108.2
C53 C54 H54A 109.5
C53 C54 H54B 109.5
H54A C54 H54B 109.5
C53 C54 H54C 109.5
H54A C54 H54C 109.5
H54B C54 H54C 109.5
O21 C55 C56 120.2(7)
O21 C55 C60 121.6(6)
C56 C55 C60 118.1(7)
C57 C56 C55 120.7(8)
C57 C56 H56 119.6
C55 C56 H56 119.6
C56 C57 C58 118.3(8)
C56 C57 H57 120.8
C58 C57 H57 120.8
C59 C58 C57 123.0(7)
C59 C58 Cl3 119.6(6)
C57 C58 Cl3 117.3(6)
C58 C59 C60 120.0(7)
C58 C59 H59 120.0
C60 C59 H59 120.0
C59 C60 C55 119.8(7)
C59 C60 C61 115.9(6)
C55 C60 C61 124.3(6)
N3 C61 C60 124.0(7)
N3 C61 H61 118.0
C60 C61 H61 118.0
N3 C62 C63 119.0(7)
N3 C62 C67 104.7(6)
C63 C62 C67 110.7(7)
N3 C62 H62 107.3
C63 C62 H62 107.3
C67 C62 H62 107.3
C62 C63 C64 110.7(6)
C62 C63 H63A 109.5
C64 C63 H63A 109.5
C62 C63 H63B 109.5
C64 C63 H63B 109.5
H63A C63 H63B 108.1
C65 C64 C63 109.6(7)
C65 C64 H64A 109.8
C63 C64 H64A 109.8
C65 C64 H64B 109.8
C63 C64 H64B 109.8
H64A C64 H64B 108.2
C64 C65 C66 112.1(7)
C64 C65 H65A 109.2
C66 C65 H65A 109.2
C64 C65 H65B 109.2
C66 C65 H65B 109.2
H65A C65 H65B 107.9
C67 C66 C65 112.4(7)
C67 C66 H66A 109.1
C65 C66 H66A 109.1
C67 C66 H66B 109.1
C65 C66 H66B 109.1
H66A C66 H66B 107.9
N4 C67 C66 113.7(7)
N4 C67 C62 108.6(6)
C66 C67 C62 112.7(7)
N4 C67 H67 107.2
C66 C67 H67 107.2
C62 C67 H67 107.2
N4 C68 C69 129.4(7)
N4 C68 H68 115.3
C69 C68 H68 115.3
C70 C69 C74 122.2(7)
C70 C69 C68 115.0(7)
C74 C69 C68 122.2(7)
C69 C70 C71 120.8(7)
C69 C70 H70 119.6
C71 C70 H70 119.6
C70 C71 C72 119.5(7)
C70 C71 Cl4 122.1(6)
C72 C71 Cl4 118.4(6)
C73 C72 C71 119.5(7)
C73 C72 H72 120.3
C71 C72 H72 120.3
C72 C73 C74 121.1(7)
C72 C73 H73 119.5
C74 C73 H73 119.5
O22 C74 C69 124.0(7)
O22 C74 C73 119.0(7)
C69 C74 C73 116.9(7)
O24 C76 H76A 109.5
O24 C76 H76B 109.5
H76A C76 H76B 109.5
O24 C76 H76C 109.5
H76A C76 H76C 109.5
H76B C76 H76C 109.5
C39 Co2 C38 39.3(4)
C39 Co2 C42 65.3(4)
C38 Co2 C42 38.7(4)
C39 Co2 C41 64.9(3)
C38 Co2 C41 64.7(4)
C42 Co2 C41 38.5(4)
C39 Co2 C40 39.5(3)
C38 Co2 C40 66.0(4)
C42 Co2 C40 65.5(4)
C41 Co2 C40 38.7(3)
C39 Co2 P6 122.0(3)
C38 Co2 P6 92.2(3)
C42 Co2 P6 97.8(3)
C41 Co2 P6 132.8(3)
C40 Co2 P6 158.2(2)
C39 Co2 P4 91.1(2)
C38 Co2 P4 118.8(3)
C42 Co2 P4 155.9(2)
C41 Co2 P4 136.6(3)
C40 Co2 P4 99.9(3)
P6 Co2 P4 90.49(9)
C39 Co2 P5 144.9(3)
C38 Co2 P5 148.5(3)
C42 Co2 P5 109.8(3)
C41 Co2 P5 89.5(2)
C40 Co2 P5 105.7(2)
P6 Co2 P5 92.94(9)
P4 Co2 P5 92.22(9)
O21 Ho2 O22 91.5(2)
O21 Ho2 O18 87.2(2)
O22 Ho2 O18 84.3(2)
O21 Ho2 O12 96.4(2)
O22 Ho2 O12 161.2(2)
O18 Ho2 O12 79.1(2)
O21 Ho2 O15 167.11(19)
O22 Ho2 O15 91.6(2)
O18 Ho2 O15 80.7(2)
O12 Ho2 O15 77.1(2)
O21 Ho2 N3 74.6(2)
O22 Ho2 N3 124.5(2)
O18 Ho2 N3 145.4(2)
O12 Ho2 N3 74.2(2)
O15 Ho2 N3 113.5(2)
O21 Ho2 N4 116.3(2)
O22 Ho2 N4 74.2(2)
O18 Ho2 N4 148.0(2)
O12 Ho2 N4 116.7(2)
O15 Ho2 N4 76.6(2)
N3 Ho2 N4 65.9(2)
C61 N3 C62 118.9(6)
C61 N3 Ho2 129.7(5)
C62 N3 Ho2 109.8(5)
C68 N4 C67 123.8(6)
C68 N4 Ho2 119.2(5)
C67 N4 Ho2 116.5(4)
P4 O12 Ho2 137.0(3)
C43 O13 P4 122.7(4)
C45 O14 P4 118.0(4)
P5 O15 Ho2 136.9(3)
C47 O16 P5 121.4(4)
C49 O17 P5 118.4(3)
P6 O18 Ho2 137.0(3)
C51 O19 P6 121.2(4)
C53 O20 P6 118.8(4)
C55 O21 Ho2 133.5(4)
C74 O22 Ho2 126.0(5)
C76 O24 H24A 109.5
H1X O1W H1Y 109.2
O12 P4 O13 109.5(3)
O12 P4 O14 109.8(3)
O13 P4 O14 99.5(3)
O12 P4 Co2 118.7(2)
O13 P4 Co2 110.9(2)
O14 P4 Co2 106.7(2)
O15 P5 O16 106.4(3)
O15 P5 O17 109.0(3)
O16 P5 O17 100.7(3)
O15 P5 Co2 120.1(2)
O16 P5 Co2 111.0(2)
O17 P5 Co2 108.02(19)
O18 P6 O19 107.9(3)
O18 P6 O20 109.7(3)
O19 P6 O20 99.6(3)
O18 P6 Co2 119.3(2)
O19 P6 Co2 112.2(2)
O20 P6 Co2 106.3(2)

loop_
_geom_bond_atom_site_label_1
_geom_bond_atom_site_label_2
_geom_bond_distance
C1 C2 1.389(13)
C1 C5 1.408(14)
C1 Co1 2.062(8)
C1 H1 0.9300
C2 C3 1.409(14)
C2 Co1 2.082(10)
C2 H2 0.9300
C3 C4 1.413(14)
C3 Co1 2.095(10)
C3 H3 0.9300
C4 C5 1.353(14)
C4 Co1 2.061(10)
C4 H4 0.9300
C5 Co1 2.060(9)
C5 H5 0.9300
C6 O2 1.486(13)
C6 C7 1.521(13)
C6 H6A 0.9700
C6 H6B 0.9700
C7 H7A 0.9600
C7 H7B 0.9600
C7 H7C 0.9600
C8 O3 1.423(10)
C8 C9 1.521(11)
C8 H8A 0.9700
C8 H8B 0.9700
C9 H9A 0.9600
C9 H9B 0.9600
C9 H9C 0.9600
C10 O5 1.470(10)
C10 C11 1.498(12)
C10 H10A 0.9700
C10 H10B 0.9700
C11 H11A 0.9600
C11 H11B 0.9600
C11 H11C 0.9600
C12 O6 1.348(12)
C12 C13 1.526(11)
C12 H12A 0.9700
C12 H12B 0.9700
C13 H13A 0.9600
C13 H13B 0.9600
C13 H13C 0.9600
C14 O8 1.413(11)
C14 C15 1.508(12)
C14 H14A 0.9700
C14 H14B 0.9700
C15 H15A 0.9600
C15 H15B 0.9600
C15 H15C 0.9600
C16 O9 1.422(11)
C16 C17 1.551(13)
C16 H16A 0.9700
C16 H16B 0.9700
C17 H17A 0.9600
C17 H17B 0.9600
C17 H17C 0.9600
C18 O10 1.299(10)
C18 C23 1.399(12)
C18 C19 1.404(11)
C19 C20 1.311(12)
C19 H19 0.9300
C20 C21 1.389(13)
C20 H20 0.9300
C21 C22 1.330(12)
C21 Cl1 1.788(8)
C22 C23 1.456(12)
C22 H22 0.9300
C23 C24 1.454(11)
C24 N1 1.311(10)
C24 H24 0.9300
C25 N1 1.435(11)
C25 C26 1.516(11)
C25 C30 1.530(11)
C25 H25 0.9800
C26 C27 1.525(12)
C26 H26A 0.9700
C26 H26B 0.9700
C27 C28 1.525(11)
C27 H27A 0.9700
C27 H27B 0.9700
C28 C29 1.496(11)
C28 H28A 0.9700
C28 H28B 0.9700
C29 C30 1.542(12)
C29 H29A 0.9700
C29 H29B 0.9700
C30 N2 1.529(10)
C30 H30 0.9800
C31 N2 1.330(10)
C31 C32 1.360(12)
C31 H31 0.9300
C32 C37 1.399(12)
C32 C33 1.406(12)
C33 C34 1.375(12)
C33 H33 0.9300
C34 C35 1.354(12)
C34 Cl2 1.758(9)
C35 C36 1.375(12)
C35 H35 0.9300
C36 C37 1.421(13)
C36 H36 0.9300
C37 O11 1.281(10)
C75 O23 1.363(10)
C75 H75A 0.9600
C75 H75B 0.9600
C75 H75C 0.9600
Co1 P1 2.162(3)
Co1 P2 2.171(3)
Co1 P3 2.176(3)
Ho1 O10 2.227(6)
Ho1 O11 2.244(6)
Ho1 O1 2.265(6)
Ho1 O4 2.286(6)
Ho1 O7 2.289(6)
Ho1 N1 2.426(7)
Ho1 N2 2.490(7)
O1 P1 1.492(6)
O2 P1 1.624(7)
O3 P1 1.593(6)
O4 P2 1.507(6)
O5 P2 1.592(6)
O6 P2 1.586(7)
O7 P3 1.501(6)
O8 P3 1.579(7)
O9 P3 1.599(6)
O23 H23 0.8200
C38 C42 1.369(13)
C38 C39 1.385(13)
C38 Co2 2.062(8)
C38 H38 0.9300
C39 C40 1.399(12)
C39 Co2 2.054(8)
C39 H39 0.9300
C40 C41 1.380(13)
C40 Co2 2.088(9)
C40 H40 0.9300
C41 C42 1.367(13)
C41 Co2 2.073(9)
C41 H41 0.9300
C42 Co2 2.073(9)
C42 H42 0.9300
C43 C44 1.443(13)
C43 O13 1.468(10)
C43 H43A 0.9700
C43 H43B 0.9700
C44 H44A 0.9600
C44 H44B 0.9600
C44 H44C 0.9600
C45 O14 1.472(8)
C45 C46 1.492(13)
C45 H45A 0.9700
C45 H45B 0.9700
C46 H46A 0.9600
C46 H46B 0.9600
C46 H46C 0.9600
C47 O16 1.404(9)
C47 C48 1.512(12)
C47 H47A 0.9700
C47 H47B 0.9700
C48 H48A 0.9600
C48 H48B 0.9600
C48 H48C 0.9600
C49 O17 1.446(8)
C49 C50 1.583(13)
C49 H49A 0.9700
C49 H49B 0.9700
C50 H50A 0.9600
C50 H50B 0.9600
C50 H50C 0.9600
C51 O19 1.440(8)
C51 C52 1.518(12)
C51 H51A 0.9700
C51 H51B 0.9700
C52 H52A 0.9600
C52 H52B 0.9600
C52 H52C 0.9600
C53 O20 1.411(9)
C53 C54 1.485(12)
C53 H53A 0.9700
C53 H53B 0.9700
C54 H54A 0.9600
C54 H54B 0.9600
C54 H54C 0.9600
C55 O21 1.340(8)
C55 C56 1.422(11)
C55 C60 1.436(11)
C56 C57 1.386(11)
C56 H56 0.9300
C57 C58 1.395(12)
C57 H57 0.9300
C58 C59 1.359(12)
C58 Cl3 1.770(8)
C59 C60 1.382(10)
C59 H59 0.9300
C60 C61 1.475(8)
C61 N3 1.274(10)
C61 H61 0.9300
C62 N3 1.472(10)
C62 C63 1.504(11)
C62 C67 1.557(11)
C62 H62 0.9800
C63 C64 1.514(9)
C63 H63A 0.9700
C63 H63B 0.9700
C64 C65 1.503(12)
C64 H64A 0.9700
C64 H64B 0.9700
C65 C66 1.518(10)
C65 H65A 0.9700
C65 H65B 0.9700
C66 C67 1.500(10)
C66 H66A 0.9700
C66 H66B 0.9700
C67 N4 1.481(10)
C67 H67 0.9800
C68 N4 1.262(10)
C68 C69 1.451(11)
C68 H68 0.9300
C69 C70 1.376(10)
C69 C74 1.380(10)
C70 C71 1.382(11)
C70 H70 0.9300
C71 C72 1.411(11)
C71 Cl4 1.728(8)
C72 C73 1.378(11)
C72 H72 0.9300
C73 C74 1.445(11)
C73 H73 0.9300
C74 O22 1.329(9)
C76 O24 1.380(9)
C76 H76A 0.9600
C76 H76B 0.9600
C76 H76C 0.9600
Co2 P6 2.161(2)
Co2 P4 2.164(2)
Co2 P5 2.167(2)
Ho2 O21 2.192(5)
Ho2 O22 2.195(5)
Ho2 O18 2.283(5)
Ho2 O12 2.286(5)
Ho2 O15 2.298(6)
Ho2 N3 2.447(6)
Ho2 N4 2.535(6)
O12 P4 1.507(6)
O13 P4 1.583(6)
O14 P4 1.608(6)
O15 P5 1.475(6)
O16 P5 1.610(6)
O17 P5 1.612(6)
O18 P6 1.505(6)
O19 P6 1.606(6)
O20 P6 1.621(6)
O24 H24A 0.8200
O1W H1X 0.8501
O1W H1Y 0.8500

loop_
_geom_torsion_atom_site_label_1
_geom_torsion_atom_site_label_2
_geom_torsion_atom_site_label_3
_geom_torsion_atom_site_label_4
_geom_torsion
C5 C1 C2 C3 0.0(11)
Co1 C1 C2 C3 -60.3(7)
C5 C1 C2 Co1 60.3(6)
C1 C2 C3 C4 -0.7(11)
Co1 C2 C3 C4 -60.3(6)
C1 C2 C3 Co1 59.6(7)
C2 C3 C4 C5 1.3(11)
Co1 C3 C4 C5 -59.7(7)
C2 C3 C4 Co1 61.0(7)
C3 C4 C5 C1 -1.3(11)
Co1 C4 C5 C1 -61.4(6)
C3 C4 C5 Co1 60.0(7)
C2 C1 C5 C4 0.8(11)
Co1 C1 C5 C4 61.9(7)
C2 C1 C5 Co1 -61.0(7)
O10 C18 C19 C20 179.5(9)
C23 C18 C19 C20 -0.1(13)
C18 C19 C20 C21 -1.7(15)
C19 C20 C21 C22 3.7(15)
C19 C20 C21 Cl1 -180.0(7)
C20 C21 C22 C23 -3.6(14)
Cl1 C21 C22 C23 179.9(7)
O10 C18 C23 C24 -3.2(14)
C19 C18 C23 C24 176.4(8)
O10 C18 C23 C22 -179.4(8)
C19 C18 C23 C22 0.3(12)
C21 C22 C23 C18 1.5(12)
C21 C22 C23 C24 -175.0(8)
C18 C23 C24 N1 -8.7(14)
C22 C23 C24 N1 167.5(8)
N1 C25 C26 C27 176.1(7)
C30 C25 C26 C27 -56.1(9)
C25 C26 C27 C28 58.2(10)
C26 C27 C28 C29 -58.6(10)
C27 C28 C29 C30 59.0(10)
N1 C25 C30 N2 -41.5(9)
C26 C25 C30 N2 -176.2(7)
N1 C25 C30 C29 -168.7(7)
C26 C25 C30 C29 56.6(9)
C28 C29 C30 N2 176.6(7)
C28 C29 C30 C25 -59.7(9)
N2 C31 C32 C37 -1.9(16)
N2 C31 C32 C33 -178.3(9)
C31 C32 C33 C34 174.3(9)
C37 C32 C33 C34 -2.3(14)
C32 C33 C34 C35 1.6(15)
C32 C33 C34 Cl2 178.4(7)
C33 C34 C35 C36 -1.7(14)
Cl2 C34 C35 C36 -178.6(7)
C34 C35 C36 C37 2.6(14)
C31 C32 C37 O11 5.9(15)
C33 C32 C37 O11 -177.8(9)
C31 C32 C37 C36 -173.2(9)
C33 C32 C37 C36 3.0(13)
C35 C36 C37 O11 177.5(8)
C35 C36 C37 C32 -3.3(14)
C1 C5 Co1 C4 116.6(8)
C4 C5 Co1 C1 -116.6(8)
C4 C5 Co1 C2 -79.5(6)
C1 C5 Co1 C2 37.1(6)
C4 C5 Co1 C3 -36.3(6)
C1 C5 Co1 C3 80.3(6)
C4 C5 Co1 P1 -152.4(5)
C1 C5 Co1 P1 -35.8(7)
C4 C5 Co1 P2 24.9(8)
C1 C5 Co1 P2 141.5(5)
C4 C5 Co1 P3 117.5(6)
C1 C5 Co1 P3 -125.9(5)
C3 C4 Co1 C5 -121.7(8)
C5 C4 Co1 C1 39.3(6)
C3 C4 Co1 C1 -82.3(6)
C5 C4 Co1 C2 82.7(6)
C3 C4 Co1 C2 -39.0(5)
C5 C4 Co1 C3 121.7(8)
C5 C4 Co1 P1 71.2(11)
C3 C4 Co1 P1 -50.5(10)
C5 C4 Co1 P2 -163.0(6)
C3 C4 Co1 P2 75.3(5)
C5 C4 Co1 P3 -67.0(6)
C3 C4 Co1 P3 171.3(4)
C2 C1 Co1 C5 118.8(8)
C2 C1 Co1 C4 81.0(7)
C5 C1 Co1 C4 -37.7(6)
C5 C1 Co1 C2 -118.8(8)
C2 C1 Co1 C3 37.2(6)
C5 C1 Co1 C3 -81.5(6)
C2 C1 Co1 P1 -87.6(6)
C5 C1 Co1 P1 153.6(5)
C2 C1 Co1 P2 20.5(10)
C5 C1 Co1 P2 -98.3(8)
C2 C1 Co1 P3 178.9(5)
C5 C1 Co1 P3 60.2(6)
C1 C2 Co1 C5 -37.9(6)
C3 C2 Co1 C5 81.5(6)
C1 C2 Co1 C4 -80.0(6)
C3 C2 Co1 C4 39.3(6)
C3 C2 Co1 C1 119.3(8)
C1 C2 Co1 C3 -119.3(8)
C1 C2 Co1 P1 95.8(6)
C3 C2 Co1 P1 -144.9(5)
C1 C2 Co1 P2 -170.4(5)
C3 C2 Co1 P2 -51.1(6)
C1 C2 Co1 P3 -2.0(10)
C3 C2 Co1 P3 117.3(6)
C2 C3 Co1 C5 -80.7(6)
C4 C3 Co1 C5 35.1(5)
C2 C3 Co1 C4 -115.8(8)
C2 C3 Co1 C1 -37.0(6)
C4 C3 Co1 C1 78.8(6)
C4 C3 Co1 C2 115.8(8)
C2 C3 Co1 P1 44.0(6)
C4 C3 Co1 P1 159.8(4)
C2 C3 Co1 P2 135.9(5)
C4 C3 Co1 P2 -108.3(5)
C2 C3 Co1 P3 -130.3(5)
C4 C3 Co1 P3 -14.5(7)
C23 C24 N1 C25 -174.2(8)
C23 C24 N1 Ho1 -11.9(11)
C26 C25 N1 C24 -7.1(12)
C30 C25 N1 C24 -134.5(7)
C26 C25 N1 Ho1 -172.3(6)
C30 C25 N1 Ho1 60.3(7)
O10 Ho1 N1 C24 27.0(7)
O11 Ho1 N1 C24 108.2(7)
O1 Ho1 N1 C24 -30.5(9)
O4 Ho1 N1 C24 -74.4(7)
O7 Ho1 N1 C24 -139.2(7)
N2 Ho1 N1 C24 156.2(8)
O10 Ho1 N1 C25 -169.9(6)
O11 Ho1 N1 C25 -88.7(6)
O1 Ho1 N1 C25 132.6(5)
O4 Ho1 N1 C25 88.7(6)
O7 Ho1 N1 C25 23.8(6)
N2 Ho1 N1 C25 -40.8(5)
C32 C31 N2 C30 -165.8(9)
C32 C31 N2 Ho1 21.6(13)
C25 C30 N2 C31 -166.7(7)
C29 C30 N2 C31 -41.4(11)
C25 C30 N2 Ho1 6.3(9)
C29 C30 N2 Ho1 131.6(6)
O10 Ho1 N2 C31 -114.2(6)
O11 Ho1 N2 C31 -29.4(6)
O1 Ho1 N2 C31 18.1(9)
O4 Ho1 N2 C31 136.0(6)
O7 Ho1 N2 C31 65.4(6)
N1 Ho1 N2 C31 -170.1(7)
O10 Ho1 N2 C30 73.0(6)
O11 Ho1 N2 C30 157.8(6)
O1 Ho1 N2 C30 -154.8(5)
O4 Ho1 N2 C30 -36.9(6)
O7 Ho1 N2 C30 -107.5(6)
N1 Ho1 N2 C30 17.1(6)
O10 Ho1 O1 P1 -132.4(5)
O11 Ho1 O1 P1 134.8(5)
O4 Ho1 O1 P1 -36.3(5)
O7 Ho1 O1 P1 42.1(5)
N1 Ho1 O1 P1 -78.1(6)
N2 Ho1 O1 P1 89.4(7)
C7 C6 O2 P1 179.3(7)
C9 C8 O3 P1 -162.9(6)
O10 Ho1 O4 P2 116.0(5)
O11 Ho1 O4 P2 -0.8(11)
O1 Ho1 O4 P2 31.8(5)
O7 Ho1 O4 P2 -49.7(5)
N1 Ho1 O4 P2 -173.2(6)
N2 Ho1 O4 P2 -122.0(5)
C11 C10 O5 P2 153.0(7)
C13 C12 O6 P2 122.3(8)
O10 Ho1 O7 P3 -13.9(12)
O11 Ho1 O7 P3 -118.6(5)
O1 Ho1 O7 P3 -33.9(5)
O4 Ho1 O7 P3 48.9(5)
N1 Ho1 O7 P3 110.7(5)
N2 Ho1 O7 P3 167.7(6)
C15 C14 O8 P3 154.1(7)
C17 C16 O9 P3 114.2(8)
C23 C18 O10 Ho1 41.0(11)
C19 C18 O10 Ho1 -138.7(7)
O11 Ho1 O10 C18 -168.7(7)
O1 Ho1 O10 C18 106.4(7)
O4 Ho1 O10 C18 26.1(7)
O7 Ho1 O10 C18 86.6(10)
N1 Ho1 O10 C18 -43.0(7)
N2 Ho1 O10 C18 -95.1(7)
C32 C37 O11 Ho1 -36.5(12)
C36 C37 O11 Ho1 142.6(7)
O10 Ho1 O11 C37 155.7(7)
O1 Ho1 O11 C37 -119.4(7)
O4 Ho1 O11 C37 -87.2(10)
O7 Ho1 O11 C37 -39.9(7)
N1 Ho1 O11 C37 84.1(7)
N2 Ho1 O11 C37 39.3(7)
Ho1 O1 P1 O3 126.0(5)
Ho1 O1 P1 O2 -124.5(5)
Ho1 O1 P1 Co1 -2.9(6)
C8 O3 P1 O1 -16.6(8)
C8 O3 P1 O2 -131.7(7)
C8 O3 P1 Co1 116.3(6)
C6 O2 P1 O1 -46.6(8)
C6 O2 P1 O3 68.1(8)
C6 O2 P1 Co1 -175.7(7)
C5 Co1 P1 O1 -134.4(5)
C4 Co1 P1 O1 174.7(8)
C1 Co1 P1 O1 -156.6(4)
C2 Co1 P1 O1 164.2(4)
C3 Co1 P1 O1 138.0(4)
P2 Co1 P1 O1 47.4(3)
P3 Co1 P1 O1 -45.3(3)
C5 Co1 P1 O3 97.8(5)
C4 Co1 P1 O3 46.9(8)
C1 Co1 P1 O3 75.6(4)
C2 Co1 P1 O3 36.4(4)
C3 Co1 P1 O3 10.2(4)
P2 Co1 P1 O3 -80.3(3)
P3 Co1 P1 O3 -173.1(3)
C5 Co1 P1 O2 -11.0(5)
C4 Co1 P1 O2 -61.9(8)
C1 Co1 P1 O2 -33.2(4)
C2 Co1 P1 O2 -72.4(4)
C3 Co1 P1 O2 -98.6(4)
P2 Co1 P1 O2 170.9(3)
P3 Co1 P1 O2 78.1(3)
Ho1 O4 P2 O6 135.9(5)
Ho1 O4 P2 O5 -116.4(5)
Ho1 O4 P2 Co1 9.6(6)
C12 O6 P2 O4 -44.3(7)
C12 O6 P2 O5 -158.4(6)
C12 O6 P2 Co1 86.8(6)
C10 O5 P2 O4 -46.7(7)
C10 O5 P2 O6 66.3(6)
C10 O5 P2 Co1 -178.1(5)
C5 Co1 P2 O4 131.9(5)
C4 Co1 P2 O4 147.3(4)
C1 Co1 P2 O4 -159.1(7)
C2 Co1 P2 O4 -144.9(4)
C3 Co1 P2 O4 -174.5(4)
P1 Co1 P2 O4 -50.1(3)
P3 Co1 P2 O4 40.9(3)
C5 Co1 P2 O6 6.8(5)
C4 Co1 P2 O6 22.2(4)
C1 Co1 P2 O6 75.8(7)
C2 Co1 P2 O6 90.1(4)
C3 Co1 P2 O6 60.4(4)
P1 Co1 P2 O6 -175.2(3)
P3 Co1 P2 O6 -84.2(3)
C5 Co1 P2 O5 -102.0(5)
C4 Co1 P2 O5 -86.5(4)
C1 Co1 P2 O5 -33.0(8)
C2 Co1 P2 O5 -18.7(4)
C3 Co1 P2 O5 -48.3(4)
P1 Co1 P2 O5 76.0(3)
P3 Co1 P2 O5 167.1(3)
Ho1 O7 P3 O8 -132.4(5)
Ho1 O7 P3 O9 119.1(5)
Ho1 O7 P3 Co1 -9.3(6)
C14 O8 P3 O7 -51.0(7)
C14 O8 P3 O9 63.1(7)
C14 O8 P3 Co1 178.2(6)
C16 O9 P3 O7 -19.7(7)
C16 O9 P3 O8 -133.8(7)
C16 O9 P3 Co1 114.0(6)
C5 Co1 P3 O7 -178.3(4)
C4 Co1 P3 O7 -143.5(4)
C1 Co1 P3 O7 147.8(4)
C2 Co1 P3 O7 149.2(7)
C3 Co1 P3 O7 -133.9(5)
P1 Co1 P3 O7 50.8(3)
P2 Co1 P3 O7 -41.2(3)
C5 Co1 P3 O8 -54.2(4)
C4 Co1 P3 O8 -19.3(4)
C1 Co1 P3 O8 -88.0(4)
C2 Co1 P3 O8 -86.7(7)
C3 Co1 P3 O8 -9.8(5)
P1 Co1 P3 O8 174.9(3)
P2 Co1 P3 O8 82.9(3)
C5 Co1 P3 O9 54.0(4)
C4 Co1 P3 O9 88.8(4)
C1 Co1 P3 O9 20.1(4)
C2 Co1 P3 O9 21.5(7)
C3 Co1 P3 O9 98.4(5)
P1 Co1 P3 O9 -76.9(3)
P2 Co1 P3 O9 -168.9(3)
C42 C38 C39 C40 -0.5(10)
Co2 C38 C39 C40 -61.9(6)
C42 C38 C39 Co2 61.4(6)
C38 C39 C40 C41 0.5(10)
Co2 C39 C40 C41 -60.8(6)
C38 C39 C40 Co2 61.3(6)
C39 C40 C41 C42 -0.3(10)
Co2 C40 C41 C42 -60.4(6)
C39 C40 C41 Co2 60.1(6)
C40 C41 C42 C38 0.0(10)
Co2 C41 C42 C38 -60.7(6)
C40 C41 C42 Co2 60.6(6)
C39 C38 C42 C41 0.3(10)
Co2 C38 C42 C41 61.0(6)
C39 C38 C42 Co2 -60.7(6)
O21 C55 C56 C57 -179.1(7)
C60 C55 C56 C57 -0.6(13)
C55 C56 C57 C58 0.0(13)
C56 C57 C58 C59 0.8(14)
C56 C57 C58 Cl3 177.6(7)
C57 C58 C59 C60 -0.9(13)
Cl3 C58 C59 C60 -177.6(6)
C58 C59 C60 C55 0.2(12)
C58 C59 C60 C61 -179.2(7)
O21 C55 C60 C59 179.0(7)
C56 C55 C60 C59 0.6(12)
O21 C55 C60 C61 -1.6(11)
C56 C55 C60 C61 179.9(7)
C59 C60 C61 N3 169.5(6)
C55 C60 C61 N3 -9.9(9)
N3 C62 C63 C64 -178.2(7)
C67 C62 C63 C64 -56.9(9)
C62 C63 C64 C65 60.9(10)
C63 C64 C65 C66 -58.2(10)
C64 C65 C66 C67 52.9(11)
C65 C66 C67 N4 -172.7(7)
C65 C66 C67 C62 -48.6(10)
N3 C62 C67 N4 -52.6(8)
C63 C62 C67 N4 178.0(7)
N3 C62 C67 C66 -179.4(7)
C63 C62 C67 C66 51.2(9)
N4 C68 C69 C70 -169.7(9)
N4 C68 C69 C74 19.7(14)
C74 C69 C70 C71 -1.9(13)
C68 C69 C70 C71 -172.6(8)
C69 C70 C71 C72 2.5(13)
C69 C70 C71 Cl4 -177.5(6)
C70 C71 C72 C73 -1.2(13)
Cl4 C71 C72 C73 178.8(6)
C71 C72 C73 C74 -0.7(12)
C70 C69 C74 O22 -176.6(7)
C68 C69 C74 O22 -6.6(12)
C70 C69 C74 C73 0.0(12)
C68 C69 C74 C73 170.0(7)
C72 C73 C74 O22 178.0(7)
C72 C73 C74 C69 1.3(11)
C40 C39 Co2 C38 118.3(8)
C38 C39 Co2 C42 -37.4(6)
C40 C39 Co2 C42 80.8(6)
C38 C39 Co2 C41 -80.1(6)
C40 C39 Co2 C41 38.2(5)
C38 C39 Co2 C40 -118.3(8)
C38 C39 Co2 P6 46.2(6)
C40 C39 Co2 P6 164.4(4)
C38 C39 Co2 P4 137.5(5)
C40 C39 Co2 P4 -104.3(5)
C38 C39 Co2 P5 -127.1(6)
C40 C39 Co2 P5 -8.8(8)
C42 C38 Co2 C39 -117.9(8)
C39 C38 Co2 C42 117.9(8)
C42 C38 Co2 C41 -37.4(6)
C39 C38 Co2 C41 80.6(6)
C42 C38 Co2 C40 -80.1(6)
C39 C38 Co2 C40 37.8(5)
C42 C38 Co2 P6 99.8(5)
C39 C38 Co2 P6 -142.2(5)
C42 C38 Co2 P4 -168.4(5)
C39 C38 Co2 P4 -50.5(6)
C42 C38 Co2 P5 0.6(9)
C39 C38 Co2 P5 118.6(6)
C41 C42 Co2 C39 -80.1(6)
C38 C42 Co2 C39 38.1(6)
C41 C42 Co2 C38 -118.2(8)
C38 C42 Co2 C41 118.2(8)
C41 C42 Co2 C40 -36.5(5)
C38 C42 Co2 C40 81.7(6)
C41 C42 Co2 P6 158.2(5)
C38 C42 Co2 P6 -83.6(6)
C41 C42 Co2 P4 -92.7(8)
C38 C42 Co2 P4 25.5(10)
C41 C42 Co2 P5 62.2(5)
C38 C42 Co2 P5 -179.6(5)
C42 C41 Co2 C39 81.2(6)
C40 C41 Co2 C39 -38.9(5)
C42 C41 Co2 C38 37.5(5)
C40 C41 Co2 C38 -82.6(5)
C40 C41 Co2 C42 -120.1(7)
C42 C41 Co2 C40 120.1(7)
C42 C41 Co2 P6 -30.1(6)
C40 C41 Co2 P6 -150.2(4)
C42 C41 Co2 P4 143.5(4)
C40 C41 Co2 P4 23.4(6)
C42 C41 Co2 P5 -123.7(5)
C40 C41 Co2 P5 116.2(5)
C41 C40 Co2 C39 116.5(8)
C41 C40 Co2 C38 78.9(6)
C39 C40 Co2 C38 -37.7(6)
C41 C40 Co2 C42 36.3(5)
C39 C40 Co2 C42 -80.2(6)
C39 C40 Co2 C41 -116.5(8)
C41 C40 Co2 P6 78.8(8)
C39 C40 Co2 P6 -37.7(10)
C41 C40 Co2 P4 -163.9(5)
C39 C40 Co2 P4 79.6(5)
C41 C40 Co2 P5 -68.7(5)
C39 C40 Co2 P5 174.7(5)
C60 C61 N3 C62 -173.4(6)
C60 C61 N3 Ho2 -9.4(11)
C63 C62 N3 C61 -3.2(11)
C67 C62 N3 C61 -127.5(7)
C63 C62 N3 Ho2 -170.2(6)
C67 C62 N3 Ho2 65.6(6)
O21 Ho2 N3 C61 24.9(7)
O22 Ho2 N3 C61 105.9(7)
O18 Ho2 N3 C61 -35.8(9)
O12 Ho2 N3 C61 -76.5(7)
O15 Ho2 N3 C61 -144.5(7)
N4 Ho2 N3 C61 153.7(8)
O21 Ho2 N3 C62 -170.0(5)
O22 Ho2 N3 C62 -89.0(5)
O18 Ho2 N3 C62 129.3(5)
O12 Ho2 N3 C62 88.6(5)
O15 Ho2 N3 C62 20.7(5)
N4 Ho2 N3 C62 -41.1(5)
C69 C68 N4 C67 -176.3(8)
C69 C68 N4 Ho2 12.0(12)
C66 C67 N4 C68 -28.0(11)
C62 C67 N4 C68 -154.2(8)
C66 C67 N4 Ho2 143.9(6)
C62 C67 N4 Ho2 17.6(8)
O21 Ho2 N4 C68 -119.5(6)
O22 Ho2 N4 C68 -35.8(6)
O18 Ho2 N4 C68 13.8(8)
O12 Ho2 N4 C68 127.7(6)
O15 Ho2 N4 C68 59.8(6)
N3 Ho2 N4 C68 -176.4(7)
O21 Ho2 N4 C67 68.2(6)
O22 Ho2 N4 C67 151.9(6)
O18 Ho2 N4 C67 -158.4(5)
O12 Ho2 N4 C67 -44.6(6)
O15 Ho2 N4 C67 -112.4(6)
N3 Ho2 N4 C67 11.4(5)
O21 Ho2 O12 P4 118.2(5)
O22 Ho2 O12 P4 4.0(11)
O18 Ho2 O12 P4 32.3(5)
O15 Ho2 O12 P4 -50.5(5)
N3 Ho2 O12 P4 -169.9(6)
N4 Ho2 O12 P4 -118.1(5)
C44 C43 O13 P4 -108.1(6)
C46 C45 O14 P4 -150.4(5)
O21 Ho2 O15 P5 -18.8(13)
O22 Ho2 O15 P5 -122.9(5)
O18 Ho2 O15 P5 -39.0(5)
O12 Ho2 O15 P5 41.8(5)
N3 Ho2 O15 P5 108.0(5)
N4 Ho2 O15 P5 163.8(6)
C48 C47 O16 P5 -162.1(6)
C50 C49 O17 P5 -160.0(5)
O21 Ho2 O18 P6 -140.6(5)
O22 Ho2 O18 P6 127.6(5)
O12 Ho2 O18 P6 -43.6(5)
O15 Ho2 O18 P6 35.0(5)
N3 Ho2 O18 P6 -83.3(6)
N4 Ho2 O18 P6 80.1(6)
C52 C51 O19 P6 157.4(5)
C54 C53 O20 P6 173.3(6)
C56 C55 O21 Ho2 -144.0(6)
C60 C55 O21 Ho2 37.6(10)
O22 Ho2 O21 C55 -165.2(5)
O18 Ho2 O21 C55 110.6(5)
O12 Ho2 O21 C55 31.9(5)
O15 Ho2 O21 C55 90.7(10)
N3 Ho2 O21 C55 -39.7(5)
N4 Ho2 O21 C55 -92.1(5)
C69 C74 O22 Ho2 -43.6(11)
C73 C74 O22 Ho2 139.9(6)
O21 Ho2 O22 C74 169.0(6)
O18 Ho2 O22 C74 -104.0(6)
O12 Ho2 O22 C74 -76.1(9)
O15 Ho2 O22 C74 -23.5(6)
N3 Ho2 O22 C74 96.7(6)
N4 Ho2 O22 C74 52.0(6)
Ho2 O12 P4 O13 -115.3(5)
Ho2 O12 P4 O14 136.5(5)
Ho2 O12 P4 Co2 13.4(6)
C43 O13 P4 O12 21.7(6)
C43 O13 P4 O14 136.8(4)
C43 O13 P4 Co2 -111.1(4)
C45 O14 P4 O12 52.8(5)
C45 O14 P4 O13 -62.0(5)
C45 O14 P4 Co2 -177.3(5)
C39 Co2 P4 O12 -175.4(3)
C38 Co2 P4 O12 -146.1(3)
C42 Co2 P4 O12 -164.0(7)
C41 Co2 P4 O12 131.2(3)
C40 Co2 P4 O12 145.9(3)
P6 Co2 P4 O12 -53.4(3)
P5 Co2 P4 O12 39.6(3)
C39 Co2 P4 O13 -47.4(3)
C38 Co2 P4 O13 -18.2(3)
C42 Co2 P4 O13 -36.0(7)
C41 Co2 P4 O13 -100.8(3)
C40 Co2 P4 O13 -86.2(3)
P6 Co2 P4 O13 74.6(3)
P5 Co2 P4 O13 167.5(3)
C39 Co2 P4 O14 60.0(3)
C38 Co2 P4 O14 89.2(3)
C42 Co2 P4 O14 71.4(7)
C41 Co2 P4 O14 6.6(3)
C40 Co2 P4 O14 21.2(2)
P6 Co2 P4 O14 -178.0(2)
P5 Co2 P4 O14 -85.1(3)
Ho2 O15 P5 O16 -126.0(5)
Ho2 O15 P5 O17 126.2(5)
Ho2 O15 P5 Co2 0.9(6)
C47 O16 P5 O15 25.4(5)
C47 O16 P5 O17 139.0(5)
C47 O16 P5 Co2 -106.9(5)
C49 O17 P5 O15 51.6(5)
C49 O17 P5 O16 -60.1(4)
C49 O17 P5 Co2 -176.4(4)
C39 Co2 P5 O15 -141.2(4)
C38 Co2 P5 O15 143.4(5)
C42 Co2 P5 O15 143.8(3)
C41 Co2 P5 O15 177.2(3)
C40 Co2 P5 O15 -147.1(3)
P6 Co2 P5 O15 44.4(3)
P4 Co2 P5 O15 -46.2(3)
C39 Co2 P5 O16 -16.4(4)
C38 Co2 P5 O16 -91.7(5)
C42 Co2 P5 O16 -91.3(3)
C41 Co2 P5 O16 -57.9(3)
C40 Co2 P5 O16 -22.2(3)
P6 Co2 P5 O16 169.3(2)
P4 Co2 P5 O16 78.7(2)
C39 Co2 P5 O17 93.1(4)
C38 Co2 P5 O17 17.7(5)
C42 Co2 P5 O17 18.2(3)
C41 Co2 P5 O17 51.6(3)
C40 Co2 P5 O17 87.2(3)
P6 Co2 P5 O17 -81.2(2)
P4 Co2 P5 O17 -171.9(2)
Ho2 O18 P6 O19 -124.1(5)
Ho2 O18 P6 O20 128.4(4)
Ho2 O18 P6 Co2 5.5(6)
C51 O19 P6 O18 28.9(5)
C51 O19 P6 O20 143.3(4)
C51 O19 P6 Co2 -104.6(4)
C53 O20 P6 O18 39.8(5)
C53 O20 P6 O19 -73.3(5)
C53 O20 P6 Co2 170.1(5)
C39 Co2 P6 O18 136.8(3)
C38 Co2 P6 O18 164.1(3)
C42 Co2 P6 O18 -157.5(3)
C41 Co2 P6 O18 -139.1(3)
C40 Co2 P6 O18 164.1(7)
P4 Co2 P6 O18 45.2(3)
P5 Co2 P6 O18 -47.0(3)
C39 Co2 P6 O19 -95.6(3)
C38 Co2 P6 O19 -68.3(3)
C42 Co2 P6 O19 -29.9(3)
C41 Co2 P6 O19 -11.5(3)
C40 Co2 P6 O19 -68.2(7)
P4 Co2 P6 O19 172.8(2)
P5 Co2 P6 O19 80.6(2)
C39 Co2 P6 O20 12.3(3)
C38 Co2 P6 O20 39.5(3)
C42 Co2 P6 O20 78.0(3)
C41 Co2 P6 O20 96.3(3)
C40 Co2 P6 O20 39.6(7)
P4 Co2 P6 O20 -79.3(2)
P5 Co2 P6 O20 -171.6(2)
